data_1100089
loop_
_publ_author_name
'Ferraris, Giovanni'
'Jones, Derry W.'
'Yerkess, Jack'

_publ_section_title
;
 Refinement of the crystal structure of magnesium sulphate heptahydrate
 (epsomite) by neutron diffraction
;
_journal_coden_ASTM JCDTBI
_journal_issue 8
_journal_name_full
;
 Journal of the Chemical Society, Dalton Transactions: Inorganic
 Chemistry (1972-1999)
;
_journal_page_first 816
_journal_page_last 821
_journal_paper_doi 10.1039/dt9730000816
_journal_volume 1973
_journal_year 1973
_chemical_formula_moiety 'Mg S O4, 7(H2 O)'
_chemical_formula_sum 'H14 Mg O11 S'
_chemical_name_mineral Epsomite
_chemical_name_systematic 'Magnesium sulfate heptahydrate'
_space_group_IT_number 19
_symmetry_cell_setting orthorhombic
_symmetry_Int_Tables_number 19
_symmetry_space_group_name_Hall 'P 2ac 2ab'
_symmetry_space_group_name_H-M 'P 21 21 21'
_cell_angle_alpha 90
_cell_angle_beta 90
_cell_angle_gamma 90
_cell_formula_units_Z 4
_cell_length_a 11.868(10)
_cell_length_b 11.996(10)
_cell_length_c 6.857(7)
_cell_volume 976.2
_exptl_crystal_density_meas 1.68
_cod_depositor_comments
;
 Adding the _chemical_formula_moiety and _chemical_formula_sum data items.

 Antanas Vaitkus,
 2017-09-09
;
_cod_database_code 1100089

loop_
_symmetry_equiv_pos_as_xyz
x,y,z
1/2-x,-y,1/2+z
1/2+x,1/2-y,-z
-x,1/2+y,1/2-z

loop_
_atom_site_label
_atom_site_type_symbol
_atom_site_symmetry_multiplicity
_atom_site_Wyckoff_symbol
_atom_site_fract_x
_atom_site_fract_y
_atom_site_fract_z
_atom_site_occupancy
_atom_site_attached_hydrogens
_atom_site_calc_flag
Mg1 Mg2+ 4 a 0.4226(3) 0.1060(3) 0.0392(6) 1. 0 d
S1 S6+ 4 a 0.7259(5) 0.1835(6) 0.4909(9) 1. 0 d
O1 O2- 4 a 0.6857(4) 0.0747(3) 0.4266(7) 1. 0 d
O2 O2- 4 a 0.8498(2) 0.1869(4) 0.4835(6) 1. 0 d
O3 O2- 4 a 0.6884(3) 0.2063(4) 0.6908(6) 1. 0 d
O4 O2- 4 a 0.6807(3) 0.2722(3) 0.3617(6) 1. 0 d
O5 O2- 4 a 0.2651(3) 0.1743(4) 0.0026(7) 1. 0 d
O6 O2- 4 a 0.4724(3) 0.2478(3) 0.1990(5) 1. 0 d
O7 O2- 4 a 0.4696(3) 0.1775(4) -0.2214(6) 1. 0 d
O8 O2- 4 a 0.5828(3) 0.0462(4) 0.0787(7) 1. 0 d
O9 O2- 4 a 0.3760(3) -0.0387(3) -0.1118(6) 1. 0 d
O10 O2- 4 a 0.3621(4) 0.0342(3) 0.2929(6) 1. 0 d
O11 O2- 4 a 0.4908(4) 0.4375(4) 0.9383(6) 1. 0 d
H1 H1+ 4 a 0.2346(6) 0.2215(6) 0.1058(11) 1. 0 d
H2 H1+ 4 a 0.2377(5) 0.1990(7) -0.1222(11) 1. 0 d
H3 H1+ 4 a 0.4216(5) 0.2719(6) 0.3044(12) 1. 0 d
H4 H1+ 4 a 0.5478(5) 0.2518(5) 0.2596(10) 1. 0 d
H5 H1+ 4 a 0.4236(5) 0.2222(6) -0.3062(11) 1. 0 d
H6 H1+ 4 a 0.5479(5) 0.1842(6) -0.2569(9) 1. 0 d
H7 H1+ 4 a 0.6271(6) 0.0574(6) 0.1934(12) 1. 0 d
H8 H1+ 4 a 0.6139(8) -0.0176(9) 0.0170(15) 1. 0 d
H9 H1+ 4 a 0.3668(5) -0.1065(6) -0.0357(12) 1. 0 d
H10 H1+ 4 a 0.4217(7) -0.0541(6) -0.2239(13) 1. 0 d
H11 H1+ 4 a 0.2840(6) 0.0262(7) 0.3207(11) 1. 0 d
H12 H1+ 4 a 0.4067(7) 0.0001(6) 0.3926(11) 1. 0 d
H13 H1+ 4 a 0.4252(7) 0.4834(7) 0.9562(12) 1. 0 d
H14 H1+ 4 a 0.4746(7) 0.3681(7) 1.0014(15) 1. 0 d

loop_
_atom_type_symbol
_atom_type_oxidation_number
Mg2+ 2.000
S6+ 6.000
O2- -2.000
H1+ 1.000
